data_7250961
loop_
_publ_author_name
'Pal, Sujeet Kumar'
'Tiwari, Dhananjay'
'Mohan, Madan'
'Husain, Ahmad'
'Kharwar, Ajit Kumar'

_publ_section_title
;
 Regulating the structural dimensionality, gas sorption and magnetic
 behavior of Co(ii) coordination polymers
;
_journal_issue 45
_journal_name_full CrystEngComm
_journal_page_first 7399
_journal_page_last 7407
_journal_paper_doi 10.1039/D5CE00809C
_journal_volume 27
_journal_year 2025
_chemical_formula_moiety 'C60 H50 Co4 N6 O18'
_chemical_formula_sum 'C60 H50 Co4 N6 O18'
_chemical_formula_weight 1378.78
_space_group_crystal_system monoclinic
_space_group_IT_number 14
_space_group_name_Hall '-P 2yn'
_space_group_name_H-M_alt 'P 1 21/n 1'
_atom_sites_solution_hydrogens geom
_atom_sites_solution_primary dual
_audit_creation_date 2023-04-01
_audit_creation_method
;
Olex2 1.5-alpha
(compiled 2023.03.06 svn.rbb2c1857 for OlexSys, GUI svn.r6748)
;
_audit_update_record
;
2024-10-18 deposited with the CCDC.	2025-10-13 downloaded from the CCDC.
;
_cell_angle_alpha 90
_cell_angle_beta 94.163(5)
_cell_angle_gamma 90
_cell_formula_units_Z 2
_cell_length_a 6.8851(3)
_cell_length_b 14.5259(7)
_cell_length_c 27.3637(12)
_cell_measurement_reflns_used 5326
_cell_measurement_temperature 293.15
_cell_measurement_theta_max 26.4310
_cell_measurement_theta_min 2.6320
_cell_volume 2729.5(2)
_computing_cell_refinement 'CrysAlisPro 1.171.42.83a (Rigaku OD, 2023)'
_computing_data_collection 'CrysAlisPro 1.171.42.83a (Rigaku OD, 2023)'
_computing_data_reduction 'CrysAlisPro 1.171.42.83a (Rigaku OD, 2023)'
_computing_molecular_graphics 'Olex2 1.5-alpha (Dolomanov et al., 2009)'
_computing_publication_material 'Olex2 1.5-alpha (Dolomanov et al., 2009)'
_computing_structure_refinement 'SHELXL 2018/3 (Sheldrick, 2015)'
_computing_structure_solution 'SHELXT  (Sheldrick, 2015)'
_diffrn_ambient_temperature 293.15
_diffrn_detector 'Hybrid Pixel Array Detector'
_diffrn_detector_area_resol_mean 10.0000
_diffrn_detector_type HyPix3000
_diffrn_measured_fraction_theta_full 0.970
_diffrn_measured_fraction_theta_max 0.906
_diffrn_measurement_details
;
List of Runs (angles in degrees, time in seconds):

  # Type    Start    End  Width  t~exp~   \w     \q     \k     \f   Frames
#--------------------------------------------------------------------------
  1  \w     29.00  68.00   0.50   12.66    --   11.61-153.00  65.00   78
  2  \w      9.00  34.00   0.50   12.66    --   11.61-121.00-135.00   50
  3  \w    -80.00 -36.00   0.50   12.66    --  -11.38 -77.00 120.00   88
  4  \w    -77.00 -18.00   0.50   12.66    --  -11.38 -38.00 -90.00  118
  5  \w    -21.00   6.00   0.50   12.66    --  -11.38 -99.00   0.00   54
  6  \w    -23.00  16.00   0.50   12.66    --  -11.38 -99.00 -60.00   78
  7  \w    -13.00  21.00   0.50   12.66    --  -11.38 -99.00-150.00   68
  8  \w    -25.00  13.00   0.50   12.66    --  -11.38 -77.00 120.00   76
  9  \w     -4.00  23.00   0.50   12.66    --  -11.38 -99.00  60.00   54
 10  \w    -63.00   3.00   0.50   12.66    --  -11.38 -38.00  90.00  132
 11  \w    -38.00  -5.00   0.50   12.66    --   11.61 -19.00 120.00   66
 12  \w    -49.00 -24.00   0.50   12.66    --   11.61 -19.00-120.00   50
;
_diffrn_measurement_device 'four-circle diffractometer'
_diffrn_measurement_device_type 'XtaLAB Synergy, Dualflex, HyPix3000'
_diffrn_measurement_method '\w scans'
_diffrn_orient_matrix_type 'CrysAlisPro convention (1999,Acta A55,543-557)'
_diffrn_orient_matrix_UB_11 -0.0731483000
_diffrn_orient_matrix_UB_12 -0.0033448000
_diffrn_orient_matrix_UB_13 -0.0195494000
_diffrn_orient_matrix_UB_21 0.0125820000
_diffrn_orient_matrix_UB_22 -0.0484543000
_diffrn_orient_matrix_UB_23 -0.0004687000
_diffrn_orient_matrix_UB_31 -0.0717626000
_diffrn_orient_matrix_UB_32 -0.0051128000
_diffrn_orient_matrix_UB_33 0.0171326000
_diffrn_radiation_monochromator mirror
_diffrn_radiation_probe x-ray
_diffrn_radiation_type 'Mo K\a'
_diffrn_radiation_wavelength 0.71073
_diffrn_reflns_av_R_equivalents 0.0588
_diffrn_reflns_av_unetI/netI 0.0782
_diffrn_reflns_Laue_measured_fraction_full 0.970
_diffrn_reflns_Laue_measured_fraction_max 0.906
_diffrn_reflns_limit_h_max 8
_diffrn_reflns_limit_h_min -8
_diffrn_reflns_limit_k_max 18
_diffrn_reflns_limit_k_min -16
_diffrn_reflns_limit_l_max 33
_diffrn_reflns_limit_l_min -34
_diffrn_reflns_number 19085
_diffrn_reflns_point_group_measured_fraction_full 0.970
_diffrn_reflns_point_group_measured_fraction_max 0.906
_diffrn_reflns_theta_full 25.242
_diffrn_reflns_theta_max 27.103
_diffrn_reflns_theta_min 2.642
_diffrn_source 'micro-focus sealed X-ray tube'
_diffrn_source_type 'PhotonJet (Mo) X-ray Source'
_exptl_absorpt_coefficient_mu 1.280
_exptl_absorpt_correction_T_max 1.00000
_exptl_absorpt_correction_T_min 0.82237
_exptl_absorpt_correction_type multi-scan
_exptl_absorpt_process_details
;
CrysAlisPro 1.171.42.83a (Rigaku Oxford Diffraction, 2023)
Empirical absorption correction using spherical harmonics,
implemented in SCALE3 ABSPACK scaling algorithm.
;
_exptl_crystal_colour green
_exptl_crystal_density_diffrn 1.678
_exptl_crystal_description block
_exptl_crystal_F_000 1408
_exptl_crystal_size_max 0.21
_exptl_crystal_size_mid 0.16
_exptl_crystal_size_min 0.15
_refine_diff_density_max 1.032
_refine_diff_density_min -0.634
_refine_diff_density_rms 0.096
_refine_ls_extinction_method none
_refine_ls_goodness_of_fit_ref 1.147
_refine_ls_hydrogen_treatment constr
_refine_ls_matrix_type full
_refine_ls_number_parameters 398
_refine_ls_number_reflns 5471
_refine_ls_number_restraints 460
_refine_ls_restrained_S_all 1.106
_refine_ls_R_factor_all 0.1477
_refine_ls_R_factor_gt 0.0702
_refine_ls_shift/su_max 0.002
_refine_ls_shift/su_mean 0.001
_refine_ls_structure_factor_coef Fsqd
_refine_ls_weighting_details 'w=1/[\s^2^(Fo^2^)+(0.0001P)^2^+16.8077P] where P=(Fo^2^+2Fc^2^)/3'
_refine_ls_weighting_scheme calc
_refine_ls_wR_factor_gt 0.1505
_refine_ls_wR_factor_ref 0.1804
_reflns_Friedel_coverage 0.000
_reflns_number_gt 2307
_reflns_number_total 5471
_reflns_threshold_expression 'I > 2\s(I)'
_cod_data_source_file d5ce00809c2.cif
_cod_data_source_block CP-1
_cod_depositor_comments 'Adding full bibliography for 7250959--7250961.cif.'
_cod_database_code 7250961
_shelx_shelxl_version_number 2018/3
_chemical_oxdiff_formula 'C H N O Co'
_shelx_space_group_comment
;
The symmetry employed for this shelxl refinement is uniquely defined
by the following loop, which should always be used as a source of
symmetry information in preference to the above space-group names.
They are only intended as comments.
;
_olex2_refinement_description
;
1. Fixed Uiso
 At 1.2 times of:
  All C(H) groups, All C(H,H) groups
 At 1.5 times of:
  All C(H,H,H) groups
2. Rigid bond restraints
 All non-hydrogen atoms
 with sigma for 1-2 distances of 0.01 and sigma for 1-3 distances of 0.01
3. Rigid body (RIGU) restrains
 All non-hydrogen atoms
 with sigma for 1-2 distances of 0.004 and sigma for 1-3 distances of 0.004
4.a Secondary CH2 refined with riding coordinates:
 C2(H2A,H2B), C3(H3A,H3B), C6(H6A,H6B), C7(H7A,H7B)
4.b Aromatic/amide H refined with riding coordinates:
 C9(H9), C10(H10), C12(H12), C13(H13), C15(H15), C17(H17), C20(H20), C21(H21),
 C22(H22), C23(H23), C25(H25), C26(H26), C28(H28), C29(H29)
4.c Idealised Me refined as rotating group:
 C30(H30A,H30B,H30C)
;
_olex2_submission_special_instructions 'No special instructions were received'
_oxdiff_exptl_absorpt_empirical_details
;
Empirical correction (ABSPACK) includes:
- Absorption correction using spherical harmonics
- Frame scaling
;
_oxdiff_exptl_absorpt_empirical_full_max 1.230
_oxdiff_exptl_absorpt_empirical_full_min 0.823

loop_
_space_group_symop_operation_xyz
'x, y, z'
'-x+1/2, y+1/2, -z+1/2'
'-x, -y, -z'
'x-1/2, -y-1/2, z-1/2'

loop_
_atom_site_label
_atom_site_type_symbol
_atom_site_fract_x
_atom_site_fract_y
_atom_site_fract_z
_atom_site_U_iso_or_equiv
_atom_site_adp_type
_atom_site_occupancy
_atom_site_site_symmetry_order
_atom_site_calc_flag
_atom_site_refinement_flags_posn
_atom_site_refinement_flags_adp
_atom_site_refinement_flags_occupancy
_atom_site_disorder_assembly
_atom_site_disorder_group
Co1 Co 0.4775(2) 0.18541(9) 0.78472(5) 0.0309(4) Uani 1 1 d . U . . .
Co2 Co 0.5225(2) 0.31444(9) 0.71518(5) 0.0311(4) Uani 1 1 d . U . . .
O1 O 0.2893(11) 0.2819(4) 0.8077(2) 0.047(2) Uani 1 1 d . U . . .
O2 O 0.3222(10) 0.3855(4) 0.7493(2) 0.0422(18) Uani 1 1 d . U . . .
O3 O 0.3033(10) 0.2432(4) 0.6754(2) 0.0399(18) Uani 1 1 d . U . . .
O4 O 0.2572(11) 0.1440(4) 0.7351(2) 0.0437(18) Uani 1 1 d . U . . .
O5 O -0.2830(11) 0.2189(5) 0.6923(2) 0.048(2) Uani 1 1 d . U . . .
O6 O -0.3230(10) 0.1141(4) 0.7495(2) 0.0391(18) Uani 1 1 d . U . . .
O7 O -0.3059(11) 0.2548(4) 0.8245(2) 0.047(2) Uani 1 1 d . U . . .
O8 O -0.2611(11) 0.3556(5) 0.7648(2) 0.049(2) Uani 1 1 d . U . . .
O9 O 0.7637(17) 1.1126(4) 0.5064(4) 0.108(3) Uani 1 1 d . U . . .
N1 N 0.5826(11) 0.4039(5) 0.6602(3) 0.031(2) Uani 1 1 d . U . . .
N2 N 0.9188(11) 0.4034(5) 0.3398(2) 0.0276(19) Uani 1 1 d . U . . .
N3 N 0.7491(15) 0.5306(3) 0.4997(3) 0.0278(11) Uani 1 1 d . U . . .
C1 C 0.2435(14) 0.3572(7) 0.7862(3) 0.030(2) Uani 1 1 d . U . . .
C2 C 0.0971(14) 0.4153(6) 0.8098(3) 0.035(2) Uani 1 1 d . U . . .
H2A H 0.166562 0.457388 0.832417 0.042 Uiso 1 1 calc R U . . .
H2B H 0.027929 0.452164 0.784635 0.042 Uiso 1 1 calc R U . . .
C3 C -0.0496(13) 0.3641(6) 0.8371(3) 0.031(2) Uani 1 1 d . U . . .
H3A H 0.017580 0.315996 0.856217 0.037 Uiso 1 1 calc R U . . .
H3B H -0.103969 0.406311 0.859997 0.037 Uiso 1 1 calc R U . . .
C4 C -0.2132(15) 0.3214(7) 0.8065(4) 0.033(2) Uani 1 1 d . U . . .
C5 C 0.2198(14) 0.1769(7) 0.6941(4) 0.030(2) Uani 1 1 d . U . . .
C6 C 0.0532(15) 0.1332(6) 0.6624(3) 0.037(2) Uani 1 1 d . U . . .
H6A H 0.107974 0.090394 0.639935 0.044 Uiso 1 1 calc R U . . .
H6B H -0.012874 0.181152 0.642952 0.044 Uiso 1 1 calc R U . . .
C7 C -0.0983(14) 0.0818(6) 0.6906(3) 0.030(2) Uani 1 1 d . U . . .
H7A H -0.166068 0.038077 0.668637 0.037 Uiso 1 1 calc R U . . .
H7B H -0.031102 0.047152 0.716984 0.037 Uiso 1 1 calc R U . . .
C8 C -0.2475(14) 0.1444(6) 0.7120(4) 0.030(2) Uani 1 1 d . U . . .
C9 C 0.5867(14) 0.4950(6) 0.6650(3) 0.030(2) Uani 1 1 d . U . . .
H9 H 0.564918 0.519751 0.695448 0.036 Uiso 1 1 calc R U . . .
C10 C 0.6218(13) 0.5553(6) 0.6273(3) 0.027(2) Uani 1 1 d . U . . .
H10 H 0.621169 0.618590 0.632308 0.032 Uiso 1 1 calc R U . . .
C11 C 0.6575(14) 0.5192(6) 0.5821(3) 0.027(2) Uani 1 1 d . U . . .
C12 C 0.6522(15) 0.4239(6) 0.5769(3) 0.033(2) Uani 1 1 d . U . . .
H12 H 0.672213 0.397146 0.546858 0.040 Uiso 1 1 calc R U . . .
C13 C 0.6174(15) 0.3698(6) 0.6163(3) 0.036(3) Uani 1 1 d . U . . .
H13 H 0.617987 0.306228 0.612270 0.043 Uiso 1 1 calc R U . . .
C14 C 0.7021(13) 0.5782(6) 0.5396(3) 0.027(2) Uani 1 1 d . U . . .
C15 C 0.6945(14) 0.6731(6) 0.5399(3) 0.032(2) Uani 1 1 d . U . . .
H15 H 0.653346 0.703669 0.567137 0.038 Uiso 1 1 calc R U . . .
C16 C 0.7472(19) 0.7227(4) 0.5002(4) 0.0330(14) Uani 1 1 d . U . . .
C17 C 0.8042(14) 0.6734(6) 0.4593(3) 0.033(2) Uani 1 1 d . U . . .
H17 H 0.843676 0.704043 0.431886 0.040 Uiso 1 1 calc R U . . .
C18 C 0.8000(14) 0.5770(6) 0.4610(3) 0.027(2) Uani 1 1 d . U . . .
C19 C 0.8457(14) 0.5194(6) 0.4184(3) 0.025(2) Uani 1 1 d . U . . .
C20 C 0.8470(14) 0.4236(6) 0.4231(3) 0.031(2) Uani 1 1 d . U . . .
H20 H 0.822788 0.396737 0.452945 0.038 Uiso 1 1 calc R U . . .
C21 C 0.8836(13) 0.3691(6) 0.3840(3) 0.030(2) Uani 1 1 d . U . . .
H21 H 0.884178 0.305604 0.388204 0.036 Uiso 1 1 calc R U . . .
C22 C 0.9157(15) 0.4955(6) 0.3344(3) 0.032(3) Uani 1 1 d . U . . .
H22 H 0.940536 0.520407 0.304188 0.038 Uiso 1 1 calc R U . . .
C23 C 0.8778(15) 0.5538(6) 0.3715(3) 0.032(3) Uani 1 1 d . U . . .
H23 H 0.873017 0.616882 0.365880 0.038 Uiso 1 1 calc R U . . .
C24 C 0.7445(18) 0.8255(4) 0.5010(4) 0.0346(15) Uani 1 1 d . U . . .
C25 C 0.6992(18) 0.8771(7) 0.4573(4) 0.054(3) Uani 1 1 d . U . . .
H25 H 0.664140 0.846411 0.428210 0.065 Uiso 1 1 calc R U . . .
C26 C 0.7068(18) 0.9717(7) 0.4578(4) 0.056(3) Uani 1 1 d . U . . .
H26 H 0.682020 1.004974 0.428991 0.068 Uiso 1 1 calc R U . . .
C27 C 0.753(2) 1.0172(5) 0.5024(5) 0.058(2) Uani 1 1 d . U . . .
C28 C 0.7943(19) 0.9686(7) 0.5433(4) 0.057(3) Uani 1 1 d . U . . .
H28 H 0.828176 0.999317 0.572534 0.069 Uiso 1 1 calc R U . . .
C29 C 0.7876(15) 0.8718(6) 0.5430(3) 0.039(2) Uani 1 1 d . U . . .
H29 H 0.813256 0.839433 0.572092 0.047 Uiso 1 1 calc R U . . .
C30 C 0.741(2) 1.1656(9) 0.4714(6) 0.124(6) Uani 1 1 d . U . . .
H30A H 0.838638 1.153578 0.448771 0.186 Uiso 1 1 calc R U . . .
H30B H 0.753577 1.227941 0.482830 0.186 Uiso 1 1 calc R U . . .
H30C H 0.614309 1.156703 0.455173 0.186 Uiso 1 1 calc R U . . .

loop_
_atom_site_aniso_label
_atom_site_aniso_U_11
_atom_site_aniso_U_22
_atom_site_aniso_U_33
_atom_site_aniso_U_23
_atom_site_aniso_U_13
_atom_site_aniso_U_12
Co1 0.0349(9) 0.0303(8) 0.0285(8) 0.0073(6) 0.0089(7) 0.0014(7)
Co2 0.0351(9) 0.0305(8) 0.0284(8) 0.0084(6) 0.0079(7) 0.0008(7)
O1 0.059(5) 0.040(4) 0.043(4) 0.014(3) 0.016(4) 0.025(4)
O2 0.050(5) 0.046(4) 0.033(4) 0.010(3) 0.015(3) 0.007(4)
O3 0.041(4) 0.039(4) 0.040(4) 0.006(3) 0.003(3) -0.011(3)
O4 0.047(5) 0.048(5) 0.037(4) 0.010(3) 0.003(3) -0.003(4)
O5 0.048(5) 0.041(4) 0.058(5) 0.012(3) 0.025(4) 0.008(4)
O6 0.040(4) 0.034(4) 0.045(4) 0.005(3) 0.020(3) 0.006(3)
O7 0.053(5) 0.040(4) 0.047(5) 0.006(3) 0.004(4) -0.010(4)
O8 0.053(5) 0.052(5) 0.039(4) 0.010(3) -0.011(4) -0.014(4)
O9 0.119(7) 0.028(3) 0.187(9) 0.033(5) 0.084(7) 0.010(6)
N1 0.031(5) 0.034(4) 0.029(4) 0.005(3) 0.006(4) -0.012(4)
N2 0.027(5) 0.029(4) 0.027(4) -0.001(3) 0.002(4) -0.004(4)
N3 0.032(3) 0.027(3) 0.025(2) -0.002(4) 0.004(2) -0.001(5)
C1 0.029(6) 0.032(5) 0.030(5) 0.001(4) 0.006(4) 0.005(4)
C2 0.036(6) 0.025(5) 0.047(7) 0.003(4) 0.012(5) 0.007(4)
C3 0.029(5) 0.032(6) 0.033(5) 0.008(4) 0.007(3) 0.009(4)
C4 0.030(5) 0.028(5) 0.041(5) 0.005(4) 0.009(4) 0.011(4)
C5 0.033(5) 0.028(5) 0.030(4) -0.005(4) 0.010(4) -0.005(4)
C6 0.047(6) 0.039(6) 0.025(5) -0.007(4) 0.009(4) -0.013(4)
C7 0.036(5) 0.030(5) 0.025(5) -0.006(4) 0.004(4) -0.006(4)
C8 0.028(6) 0.025(5) 0.036(5) -0.006(4) 0.004(4) -0.007(4)
C9 0.033(7) 0.032(4) 0.024(5) -0.006(3) 0.004(5) -0.014(4)
C10 0.027(6) 0.025(4) 0.030(4) 0.000(3) 0.004(4) -0.003(4)
C11 0.028(6) 0.026(4) 0.026(4) 0.001(3) 0.001(4) 0.001(4)
C12 0.048(7) 0.031(4) 0.020(4) -0.005(3) 0.005(5) -0.002(5)
C13 0.050(7) 0.027(5) 0.031(5) 0.002(3) 0.009(5) -0.001(5)
C14 0.028(6) 0.029(4) 0.024(4) -0.002(3) 0.002(4) 0.005(4)
C15 0.042(7) 0.031(4) 0.023(4) 0.000(3) 0.007(4) 0.010(5)
C16 0.040(4) 0.027(3) 0.033(3) 0.002(4) 0.010(3) 0.007(6)
C17 0.045(7) 0.028(4) 0.030(5) 0.005(4) 0.016(5) 0.009(5)
C18 0.030(6) 0.029(4) 0.023(4) -0.001(3) 0.004(4) 0.012(4)
C19 0.028(6) 0.028(4) 0.020(4) 0.000(3) 0.005(4) 0.000(4)
C20 0.040(6) 0.028(4) 0.026(5) 0.002(3) 0.007(5) -0.002(5)
C21 0.037(6) 0.025(4) 0.027(5) 0.000(3) 0.006(5) 0.002(5)
C22 0.047(8) 0.030(4) 0.019(5) 0.000(3) 0.008(5) -0.008(5)
C23 0.046(7) 0.026(5) 0.024(4) 0.004(3) 0.006(5) 0.003(5)
C24 0.041(4) 0.027(3) 0.038(3) -0.001(4) 0.018(3) 0.001(6)
C25 0.078(9) 0.037(4) 0.048(5) 0.008(4) 0.008(6) 0.008(6)
C26 0.068(9) 0.042(4) 0.063(5) 0.029(4) 0.038(6) 0.016(6)
C27 0.068(6) 0.030(3) 0.081(5) 0.008(4) 0.042(5) 0.008(7)
C28 0.080(10) 0.032(4) 0.063(5) -0.007(4) 0.022(6) -0.004(6)
C29 0.053(7) 0.032(4) 0.035(4) -0.004(4) 0.027(4) -0.010(5)
C30 0.100(11) 0.058(8) 0.219(15) 0.054(9) 0.050(12) 0.003(9)

loop_
_atom_type_symbol
_atom_type_description
_atom_type_scat_dispersion_real
_atom_type_scat_dispersion_imag
_atom_type_scat_source
C C 0.0033 0.0016 'International Tables Vol C Tables 4.2.6.8 and 6.1.1.4'
H H 0.0000 0.0000 'International Tables Vol C Tables 4.2.6.8 and 6.1.1.4'
Co Co 0.3494 0.9721 'International Tables Vol C Tables 4.2.6.8 and 6.1.1.4'
N N 0.0061 0.0033 'International Tables Vol C Tables 4.2.6.8 and 6.1.1.4'
O O 0.0106 0.0060 'International Tables Vol C Tables 4.2.6.8 and 6.1.1.4'

loop_
_geom_angle_atom_site_label_1
_geom_angle_atom_site_label_2
_geom_angle_atom_site_label_3
_geom_angle
_geom_angle_site_symmetry_1
_geom_angle_site_symmetry_3
_geom_angle_publ_flag
O1 Co1 Co2 81.29(18) . . ?
O1 Co1 O4 87.1(3) . . ?
O1 Co1 O7 87.3(3) . 1_655 ?
O1 Co1 N2 92.4(3) . 4_566 ?
O4 Co1 Co2 81.65(18) . . ?
O6 Co1 Co2 84.42(17) 1_655 . ?
O6 Co1 O1 165.7(3) 1_655 . ?
O6 Co1 O4 91.7(3) 1_655 . ?
O6 Co1 O7 90.7(3) 1_655 1_655 ?
O6 Co1 N2 101.9(3) 1_655 4_566 ?
O7 Co1 Co2 85.22(18) 1_655 . ?
O7 Co1 O4 166.4(3) 1_655 . ?
N2 Co1 Co2 173.7(2) 4_566 . ?
N2 Co1 O4 97.2(3) 4_566 . ?
N2 Co1 O7 95.4(3) 4_566 1_655 ?
O2 Co2 Co1 84.93(17) . . ?
O2 Co2 O3 90.2(3) . . ?
O2 Co2 O5 166.7(3) . 1_655 ?
O2 Co2 O8 91.9(3) . 1_655 ?
O2 Co2 N1 101.4(3) . . ?
O3 Co2 Co1 84.69(17) . . ?
O5 Co2 Co1 81.76(18) 1_655 . ?
O5 Co2 O3 88.2(3) 1_655 . ?
O8 Co2 Co1 81.36(19) 1_655 . ?
O8 Co2 O3 165.7(3) 1_655 . ?
O8 Co2 O5 86.5(3) 1_655 1_655 ?
O8 Co2 N1 97.3(3) 1_655 . ?
N1 Co2 Co1 173.6(2) . . ?
N1 Co2 O3 96.2(3) . . ?
N1 Co2 O5 91.9(3) . 1_655 ?
C1 O1 Co1 126.2(6) . . ?
C1 O2 Co2 124.0(6) . . ?
C5 O3 Co2 120.5(6) . . ?
C5 O4 Co1 125.8(7) . . ?
C8 O5 Co2 125.1(7) . 1_455 ?
C8 O6 Co1 123.0(6) . 1_455 ?
C4 O7 Co1 122.2(7) . 1_455 ?
C4 O8 Co2 128.1(7) . 1_455 ?
C30 O9 C27 124.1(14) . . ?
C9 N1 Co2 124.1(6) . . ?
C9 N1 C13 117.0(8) . . ?
C13 N1 Co2 118.9(6) . . ?
C21 N2 Co1 119.1(6) . 4_665 ?
C22 N2 Co1 123.4(6) . 4_665 ?
C22 N2 C21 117.5(8) . . ?
C18 N3 C14 118.6(5) . . ?
O1 C1 C2 115.9(8) . . ?
O2 C1 O1 123.4(9) . . ?
O2 C1 C2 120.5(9) . . ?
C1 C2 H2A 108.3 . . ?
C1 C2 H2B 108.3 . . ?
H2A C2 H2B 107.4 . . ?
C3 C2 C1 115.8(8) . . ?
C3 C2 H2A 108.3 . . ?
C3 C2 H2B 108.3 . . ?
C2 C3 H3A 108.3 . . ?
C2 C3 H3B 108.3 . . ?
H3A C3 H3B 107.4 . . ?
C4 C3 C2 115.9(8) . . ?
C4 C3 H3A 108.3 . . ?
C4 C3 H3B 108.3 . . ?
O7 C4 C3 118.5(9) . . ?
O8 C4 O7 122.6(10) . . ?
O8 C4 C3 118.7(9) . . ?
O3 C5 C6 115.9(9) . . ?
O4 C5 O3 127.0(10) . . ?
O4 C5 C6 117.1(9) . . ?
C5 C6 H6A 108.4 . . ?
C5 C6 H6B 108.4 . . ?
C5 C6 C7 115.3(7) . . ?
H6A C6 H6B 107.5 . . ?
C7 C6 H6A 108.4 . . ?
C7 C6 H6B 108.4 . . ?
C6 C7 H7A 108.8 . . ?
C6 C7 H7B 108.8 . . ?
H7A C7 H7B 107.7 . . ?
C8 C7 C6 113.9(8) . . ?
C8 C7 H7A 108.8 . . ?
C8 C7 H7B 108.8 . . ?
O5 C8 O6 125.7(9) . . ?
O5 C8 C7 118.5(9) . . ?
O6 C8 C7 115.8(8) . . ?
N1 C9 H9 118.1 . . ?
N1 C9 C10 123.9(9) . . ?
C10 C9 H9 118.1 . . ?
C9 C10 H10 120.7 . . ?
C11 C10 C9 118.5(9) . . ?
C11 C10 H10 120.7 . . ?
C10 C11 C12 117.6(9) . . ?
C10 C11 C14 122.5(8) . . ?
C12 C11 C14 119.9(8) . . ?
C11 C12 H12 120.1 . . ?
C13 C12 C11 119.8(9) . . ?
C13 C12 H12 120.1 . . ?
N1 C13 C12 123.2(9) . . ?
N1 C13 H13 118.4 . . ?
C12 C13 H13 118.4 . . ?
N3 C14 C11 114.1(8) . . ?
N3 C14 C15 121.8(8) . . ?
C15 C14 C11 124.0(8) . . ?
C14 C15 H15 119.7 . . ?
C16 C15 C14 120.5(8) . . ?
C16 C15 H15 119.7 . . ?
C15 C16 C17 117.8(6) . . ?
C15 C16 C24 120.6(10) . . ?
C17 C16 C24 121.7(9) . . ?
C16 C17 H17 120.8 . . ?
C18 C17 C16 118.3(8) . . ?
C18 C17 H17 120.8 . . ?
N3 C18 C17 122.8(8) . . ?
N3 C18 C19 115.1(8) . . ?
C17 C18 C19 122.1(8) . . ?
C20 C19 C18 119.2(8) . . ?
C20 C19 C23 115.9(8) . . ?
C23 C19 C18 124.8(9) . . ?
C19 C20 H20 119.9 . . ?
C21 C20 C19 120.2(9) . . ?
C21 C20 H20 119.9 . . ?
N2 C21 C20 123.0(9) . . ?
N2 C21 H21 118.5 . . ?
C20 C21 H21 118.5 . . ?
N2 C22 H22 118.7 . . ?
N2 C22 C23 122.6(9) . . ?
C23 C22 H22 118.7 . . ?
C19 C23 H23 119.7 . . ?
C22 C23 C19 120.7(9) . . ?
C22 C23 H23 119.7 . . ?
C25 C24 C16 121.0(11) . . ?
C29 C24 C16 120.7(11) . . ?
C29 C24 C25 118.3(7) . . ?
C24 C25 H25 119.6 . . ?
C26 C25 C24 120.8(10) . . ?
C26 C25 H25 119.6 . . ?
C25 C26 H26 120.5 . . ?
C25 C26 C27 119.0(10) . . ?
C27 C26 H26 120.5 . . ?
O9 C27 C26 123.0(12) . . ?
C28 C27 O9 117.0(13) . . ?
C28 C27 C26 120.0(7) . . ?
C27 C28 H28 119.4 . . ?
C27 C28 C29 121.2(11) . . ?
C29 C28 H28 119.4 . . ?
C24 C29 C28 120.6(9) . . ?
C24 C29 H29 119.7 . . ?
C28 C29 H29 119.7 . . ?
O9 C30 H30A 109.5 . . ?
O9 C30 H30B 109.5 . . ?
O9 C30 H30C 109.5 . . ?
H30A C30 H30B 109.5 . . ?
H30A C30 H30C 109.5 . . ?
H30B C30 H30C 109.5 . . ?

loop_
_geom_bond_atom_site_label_1
_geom_bond_atom_site_label_2
_geom_bond_distance
_geom_bond_site_symmetry_2
_geom_bond_publ_flag
Co1 Co2 2.7047(12) . ?
Co1 O1 2.039(7) . ?
Co1 O4 2.050(7) . ?
Co1 O6 2.020(6) 1_655 ?
Co1 O7 2.048(7) 1_655 ?
Co1 N2 2.046(7) 4_566 ?
Co2 O2 2.007(7) . ?
Co2 O3 2.073(7) . ?
Co2 O5 2.058(7) 1_655 ?
Co2 O8 2.031(7) 1_655 ?
Co2 N1 2.053(7) . ?
O1 C1 1.271(10) . ?
O2 C1 1.249(10) . ?
O3 C5 1.250(10) . ?
O4 C5 1.230(10) . ?
O5 C8 1.225(10) . ?
O6 C8 1.262(10) . ?
O7 C4 1.277(11) . ?
O8 C4 1.267(10) . ?
O9 C27 1.391(10) . ?
O9 C30 1.230(14) . ?
N1 C9 1.330(10) . ?
N1 C13 1.337(10) . ?
N2 C21 1.348(10) . ?
N2 C22 1.346(10) . ?
N3 C14 1.351(10) . ?
N3 C18 1.325(10) . ?
C1 C2 1.498(12) . ?
C2 H2A 0.9700 . ?
C2 H2B 0.9700 . ?
C2 C3 1.497(12) . ?
C3 H3A 0.9700 . ?
C3 H3B 0.9700 . ?
C3 C4 1.489(13) . ?
C5 C6 1.526(12) . ?
C6 H6A 0.9700 . ?
C6 H6B 0.9700 . ?
C6 C7 1.535(12) . ?
C7 H7A 0.9700 . ?
C7 H7B 0.9700 . ?
C7 C8 1.521(12) . ?
C9 H9 0.9300 . ?
C9 C10 1.388(11) . ?
C10 H10 0.9300 . ?
C10 C11 1.382(11) . ?
C11 C12 1.390(11) . ?
C11 C14 1.495(12) . ?
C12 H12 0.9300 . ?
C12 C13 1.368(11) . ?
C13 H13 0.9300 . ?
C14 C15 1.378(11) . ?
C15 H15 0.9300 . ?
C15 C16 1.374(12) . ?
C16 C17 1.408(12) . ?
C16 C24 1.494(9) . ?
C17 H17 0.9300 . ?
C17 C18 1.401(11) . ?
C18 C19 1.487(11) . ?
C19 C20 1.398(11) . ?
C19 C23 1.409(11) . ?
C20 H20 0.9300 . ?
C20 C21 1.368(11) . ?
C21 H21 0.9300 . ?
C22 H22 0.9300 . ?
C22 C23 1.361(11) . ?
C23 H23 0.9300 . ?
C24 C25 1.426(13) . ?
C24 C29 1.345(12) . ?
C25 H25 0.9300 . ?
C25 C26 1.375(13) . ?
C26 H26 0.9300 . ?
C26 C27 1.404(16) . ?
C27 C28 1.338(15) . ?
C28 H28 0.9300 . ?
C28 C29 1.407(12) . ?
C29 H29 0.9300 . ?
C30 H30A 0.9600 . ?
C30 H30B 0.9600 . ?
C30 H30C 0.9600 . ?

loop_
_geom_torsion_atom_site_label_1
_geom_torsion_atom_site_label_2
_geom_torsion_atom_site_label_3
_geom_torsion_atom_site_label_4
_geom_torsion
_geom_torsion_site_symmetry_1
_geom_torsion_site_symmetry_2
_geom_torsion_site_symmetry_3
_geom_torsion_site_symmetry_4
_geom_torsion_publ_flag
Co1 O1 C1 O2 -6.1(15) . . . . ?
Co1 O1 C1 C2 178.4(6) . . . . ?
Co1 O4 C5 O3 -2.5(15) . . . . ?
Co1 O4 C5 C6 177.9(6) . . . . ?
Co1 O6 C8 O5 0.1(15) 1_455 . . . ?
Co1 O6 C8 C7 179.4(6) 1_455 . . . ?
Co1 O7 C4 O8 7.4(14) 1_455 . . . ?
Co1 O7 C4 C3 -176.2(6) 1_455 . . . ?
Co1 N2 C21 C20 178.7(7) 4_665 . . . ?
Co1 N2 C22 C23 -179.5(8) 4_665 . . . ?
Co2 O2 C1 O1 3.8(15) . . . . ?
Co2 O2 C1 C2 179.1(7) . . . . ?
Co2 O3 C5 O4 -3.0(14) . . . . ?
Co2 O3 C5 C6 176.7(6) . . . . ?
Co2 O5 C8 O6 -0.4(16) 1_455 . . . ?
Co2 O5 C8 C7 -179.6(6) 1_455 . . . ?
Co2 O8 C4 O7 -2.9(15) 1_455 . . . ?
Co2 O8 C4 C3 -179.3(6) 1_455 . . . ?
Co2 N1 C9 C10 -178.0(7) . . . . ?
Co2 N1 C13 C12 177.7(8) . . . . ?
O1 C1 C2 C3 -30.9(13) . . . . ?
O2 C1 C2 C3 153.5(9) . . . . ?
O3 C5 C6 C7 -156.1(9) . . . . ?
O4 C5 C6 C7 23.6(13) . . . . ?
O9 C27 C28 C29 -179.8(11) . . . . ?
N1 C9 C10 C11 -1.0(15) . . . . ?
N2 C22 C23 C19 2.1(16) . . . . ?
N3 C14 C15 C16 -4.2(17) . . . . ?
N3 C18 C19 C20 -4.8(14) . . . . ?
N3 C18 C19 C23 171.2(10) . . . . ?
C1 C2 C3 C4 -78.4(11) . . . . ?
C2 C3 C4 O7 158.2(9) . . . . ?
C2 C3 C4 O8 -25.3(12) . . . . ?
C5 C6 C7 C8 80.2(11) . . . . ?
C6 C7 C8 O5 25.9(13) . . . . ?
C6 C7 C8 O6 -153.4(8) . . . . ?
C9 N1 C13 C12 -1.4(15) . . . . ?
C9 C10 C11 C12 1.3(14) . . . . ?
C9 C10 C11 C14 -178.3(9) . . . . ?
C10 C11 C12 C13 -1.6(15) . . . . ?
C10 C11 C14 N3 174.7(10) . . . . ?
C10 C11 C14 C15 -6.1(16) . . . . ?
C11 C12 C13 N1 1.7(16) . . . . ?
C11 C14 C15 C16 176.7(10) . . . . ?
C12 C11 C14 N3 -4.9(14) . . . . ?
C12 C11 C14 C15 174.3(10) . . . . ?
C13 N1 C9 C10 1.0(14) . . . . ?
C14 N3 C18 C17 -1.0(18) . . . . ?
C14 N3 C18 C19 -178.9(8) . . . . ?
C14 C11 C12 C13 178.0(10) . . . . ?
C14 C15 C16 C17 1.4(19) . . . . ?
C14 C15 C16 C24 -178.2(10) . . . . ?
C15 C16 C17 C18 1.3(18) . . . . ?
C15 C16 C24 C25 -147.5(12) . . . . ?
C15 C16 C24 C29 33.5(18) . . . . ?
C16 C17 C18 N3 -1.6(17) . . . . ?
C16 C17 C18 C19 176.1(10) . . . . ?
C16 C24 C25 C26 -176.6(11) . . . . ?
C16 C24 C29 C28 176.9(11) . . . . ?
C17 C16 C24 C25 32.9(19) . . . . ?
C17 C16 C24 C29 -146.1(12) . . . . ?
C17 C18 C19 C20 177.3(9) . . . . ?
C17 C18 C19 C23 -6.7(16) . . . . ?
C18 N3 C14 C11 -176.9(8) . . . . ?
C18 N3 C14 C15 3.9(18) . . . . ?
C18 C19 C20 C21 178.3(9) . . . . ?
C18 C19 C23 C22 -178.9(10) . . . . ?
C19 C20 C21 N2 -0.3(15) . . . . ?
C20 C19 C23 C22 -2.8(15) . . . . ?
C21 N2 C22 C23 -0.4(15) . . . . ?
C22 N2 C21 C20 -0.5(14) . . . . ?
C23 C19 C20 C21 1.9(14) . . . . ?
C24 C16 C17 C18 -179.0(10) . . . . ?
C24 C25 C26 C27 -2.4(19) . . . . ?
C25 C24 C29 C28 -2.2(19) . . . . ?
C25 C26 C27 O9 180.0(12) . . . . ?
C25 C26 C27 C28 2(2) . . . . ?
C26 C27 C28 C29 -2(2) . . . . ?
C27 C28 C29 C24 1.9(19) . . . . ?
C29 C24 C25 C26 2(2) . . . . ?
C30 O9 C27 C26 -3(2) . . . . ?
C30 O9 C27 C28 175.3(15) . . . . ?
